data_7001162
loop_
_publ_author_name
'Lu, Zhengliang'
'Ladrak, Tim'
'Roubeau, Olivier'
'van der Toorn, John'
'Teat, Simon J.'
'Massera, Chiara'
'Gamez, Patrick'
'Reedijk, Jan'

_publ_section_title
;
 Selective, catalytic aerobic oxidation of alcohols using CuBr2 and
 bifunctional triazine-based ligands containing both a bipyridine and a
 TEMPO group
;
_journal_issue 18
_journal_name_full 'Dalton Transactions'
_journal_page_first 3559
_journal_page_last 3570
_journal_paper_doi 10.1039/b820554j
_journal_year 2009
_chemical_formula_sum 'C36 H39.25 N8 O2.13'
_chemical_formula_weight 618.00
_chemical_name_systematic
;
?
;
_space_group_IT_number 2
_symmetry_cell_setting triclinic
_symmetry_space_group_name_Hall '-P 1'
_symmetry_space_group_name_H-M 'P -1'
_atom_sites_solution_hydrogens mixed
_atom_sites_solution_primary direct
_atom_sites_solution_secondary difmap
_audit_creation_method SHELXL-97
_cell_angle_alpha 63.904(2)
_cell_angle_beta 78.702(2)
_cell_angle_gamma 89.122(2)
_cell_formula_units_Z 4
_cell_length_a 12.0789(13)
_cell_length_b 17.5848(18)
_cell_length_c 17.6973(18)
_cell_measurement_reflns_used 9911
_cell_measurement_temperature 150(2)
_cell_measurement_theta_max 33.40
_cell_measurement_theta_min 2.56
_cell_volume 3299.6(6)
_computing_cell_refinement 'Bruker SAINT v7.34a'
_computing_data_collection 'Bruker APEX 2'
_computing_data_reduction 'Bruker SAINT v7.34a'
_computing_molecular_graphics 'Bruker SHELXTL'
_computing_publication_material 'Bruker SHELXTL & local programs'
_computing_structure_refinement 'Bruker SHELXTL'
_computing_structure_solution SIR97
_diffrn_ambient_temperature 150(2)
_diffrn_measured_fraction_theta_full 0.992
_diffrn_measured_fraction_theta_max 0.973
_diffrn_measurement_device_type 'Bruker APEX II CCD diffractometer'
_diffrn_measurement_method '\w rotation with narrow frames'
_diffrn_radiation_monochromator 'silicon 111'
_diffrn_radiation_source 'Advanced Light Source station 11.3.1'
_diffrn_radiation_type synchrotron
_diffrn_radiation_wavelength 0.77490
_diffrn_reflns_av_R_equivalents 0.0622
_diffrn_reflns_av_sigmaI/netI 0.0862
_diffrn_reflns_limit_h_max 17
_diffrn_reflns_limit_h_min -17
_diffrn_reflns_limit_k_max 24
_diffrn_reflns_limit_k_min -24
_diffrn_reflns_limit_l_max 25
_diffrn_reflns_limit_l_min -25
_diffrn_reflns_number 47124
_diffrn_reflns_theta_full 29.00
_diffrn_reflns_theta_max 33.60
_diffrn_reflns_theta_min 2.55
_diffrn_standards_number 0
_exptl_absorpt_coefficient_mu 0.096
_exptl_absorpt_correction_T_max 0.94
_exptl_absorpt_correction_T_min 0.90
_exptl_absorpt_correction_type multi-scan
_exptl_absorpt_process_details 'SADABS 2007/4'
_exptl_crystal_colour orange
_exptl_crystal_density_diffrn 1.244
_exptl_crystal_density_method 'not measured'
_exptl_crystal_description block
_exptl_crystal_F_000 1313
_exptl_crystal_size_max 0.35
_exptl_crystal_size_mid 0.30
_exptl_crystal_size_min 0.20
_refine_diff_density_max 0.630
_refine_diff_density_min -0.445
_refine_diff_density_rms 0.064
_refine_ls_extinction_method none
_refine_ls_goodness_of_fit_ref 1.068
_refine_ls_hydrogen_treatment mixed
_refine_ls_matrix_type full
_refine_ls_number_parameters 910
_refine_ls_number_reflns 19590
_refine_ls_number_restraints 351
_refine_ls_restrained_S_all 1.060
_refine_ls_R_factor_all 0.0838
_refine_ls_R_factor_gt 0.0693
_refine_ls_shift/su_max 0.000
_refine_ls_shift/su_mean 0.000
_refine_ls_structure_factor_coef Fsqd
_refine_ls_weighting_details 'calc w=1/[\s^2^(Fo^2^)+(0.1318P)^2^+0.0000P] where P=(Fo^2^+2Fc^2^)/3'
_refine_ls_weighting_scheme calc
_refine_ls_wR_factor_gt 0.2029
_refine_ls_wR_factor_ref 0.2203
_reflns_number_gt 14893
_reflns_number_total 19590
_reflns_threshold_expression I>2\s(I)
_cod_data_source_file b820554j.txt
_cod_data_source_block zl19
_cod_original_sg_symbol_H-M P-1
_cod_database_code 7001162

loop_
_symmetry_equiv_pos_as_xyz
'x, y, z'
'-x, -y, -z'

loop_
_atom_site_label
_atom_site_type_symbol
_atom_site_fract_x
_atom_site_fract_y
_atom_site_fract_z
_atom_site_U_iso_or_equiv
_atom_site_adp_type
_atom_site_occupancy
_atom_site_symmetry_multiplicity
_atom_site_calc_flag
_atom_site_refinement_flags
_atom_site_disorder_assembly
_atom_site_disorder_group
N1 N 0.62721(9) -0.02669(7) 0.05191(7) 0.0244(2) Uani 1 1 d . . .
C1 C 0.58151(10) 0.04175(8) 0.05374(8) 0.0238(2) Uani 1 1 d . . .
N2 N 0.60194(9) 0.12168(7) -0.00597(7) 0.0259(2) Uani 1 1 d . . .
C2 C 0.70449(10) -0.00828(8) -0.02180(8) 0.0234(2) Uani 1 1 d . . .
N3 N 0.73332(9) 0.06954(7) -0.08839(7) 0.0250(2) Uani 1 1 d . . .
C3 C 0.67930(11) 0.13133(8) -0.07615(8) 0.0251(2) Uani 1 1 d . . .
N4 N 0.70438(10) 0.21421(7) -0.13882(7) 0.0284(2) Uani 1 1 d . . .
C4 C 0.63886(12) 0.28010(8) -0.12958(9) 0.0307(3) Uani 1 1 d . . .
C5 C 0.69365(15) 0.34708(10) -0.12693(12) 0.0440(4) Uani 1 1 d . . .
H5 H 0.7727 0.3479 -0.1283 0.053 Uiso 1 1 calc R . .
C6 C 0.63286(18) 0.41314(11) -0.12224(13) 0.0520(4) Uani 1 1 d . . .
H6 H 0.6709 0.4593 -0.1209 0.062 Uiso 1 1 calc R . .
C7 C 0.51788(17) 0.41245(11) -0.11946(11) 0.0479(4) Uani 1 1 d . . .
H7 H 0.4765 0.4577 -0.1162 0.057 Uiso 1 1 calc R . .
C8 C 0.46397(16) 0.34503(11) -0.12150(12) 0.0463(4) Uani 1 1 d . . .
H8 H 0.3847 0.3440 -0.1193 0.056 Uiso 1 1 calc R . .
C9 C 0.52331(14) 0.27864(10) -0.12678(10) 0.0373(3) Uani 1 1 d . . .
H9 H 0.4852 0.2327 -0.1285 0.045 Uiso 1 1 calc R . .
C10 C 0.79404(12) 0.24067(8) -0.21329(9) 0.0290(3) Uani 1 1 d . . .
C11 C 0.77408(13) 0.30360(9) -0.29091(9) 0.0353(3) Uani 1 1 d . . .
H11 H 0.7021 0.3260 -0.2930 0.042 Uiso 1 1 calc R . .
C12 C 0.85899(16) 0.33349(11) -0.36500(11) 0.0460(4) Uani 1 1 d . . .
H12 H 0.8446 0.3762 -0.4175 0.055 Uiso 1 1 calc R . .
C13 C 0.96312(17) 0.30186(11) -0.36289(12) 0.0529(5) Uani 1 1 d . . .
H13 H 1.0205 0.3218 -0.4139 0.063 Uiso 1 1 calc R . .
C14 C 0.98454(15) 0.24036(11) -0.28556(13) 0.0506(4) Uani 1 1 d . . .
H14 H 1.0571 0.2188 -0.2839 0.061 Uiso 1 1 calc R . .
C15 C 0.90045(13) 0.21007(9) -0.21032(11) 0.0384(3) Uani 1 1 d . . .
H15 H 0.9160 0.1688 -0.1575 0.046 Uiso 1 1 calc R . .
O1 O 0.50759(8) 0.02489(6) 0.12734(6) 0.0290(2) Uani 1 1 d . . .
C16 C 0.45133(11) 0.09498(9) 0.13565(9) 0.0296(3) Uani 1 1 d . . .
H16A H 0.3828 0.0722 0.1824 0.036 Uiso 1 1 calc R . .
H16B H 0.4266 0.1309 0.0815 0.036 Uiso 1 1 calc R . .
C17 C 0.52685(12) 0.14984(10) 0.15511(10) 0.0332(3) Uani 1 1 d . . .
H17A H 0.5643 0.1131 0.2022 0.040 Uiso 1 1 calc R . .
H17B H 0.5865 0.1830 0.1035 0.040 Uiso 1 1 calc R . .
C18 C 0.45687(12) 0.20931(9) 0.18118(9) 0.0300(3) Uani 1 1 d . . .
C19 C 0.46550(13) 0.29605(10) 0.12737(10) 0.0362(3) Uani 1 1 d . . .
H19 H 0.5159 0.3196 0.0727 0.043 Uiso 1 1 calc R . .
C20 C 0.39889(14) 0.34734(10) 0.15535(10) 0.0395(3) Uani 1 1 d . . .
H20 H 0.4035 0.4069 0.1200 0.047 Uiso 1 1 calc R . .
C21 C 0.32578(13) 0.31142(9) 0.23485(10) 0.0349(3) Uani 1 1 d . . .
H21 H 0.2800 0.3458 0.2551 0.042 Uiso 1 1 calc R . .
C22 C 0.32038(11) 0.22364(9) 0.28491(9) 0.0287(3) Uani 1 1 d . . .
N5 N 0.38476(10) 0.17323(7) 0.25814(7) 0.0292(2) Uani 1 1 d . . .
C23 C 0.24102(12) 0.18058(9) 0.36977(9) 0.0318(3) Uani 1 1 d . . .
C24 C 0.23877(13) 0.09315(10) 0.42009(10) 0.0357(3) Uani 1 1 d . . .
H24 H 0.2897 0.0602 0.4014 0.043 Uiso 1 1 calc R . .
C25 C 0.16126(16) 0.05522(12) 0.49754(11) 0.0479(4) Uani 1 1 d . . .
H25 H 0.1574 -0.0043 0.5327 0.058 Uiso 1 1 calc R . .
C26 C 0.08966(18) 0.10569(14) 0.52268(12) 0.0603(5) Uani 1 1 d . . .
H26 H 0.0349 0.0815 0.5752 0.072 Uiso 1 1 calc R . .
C27 C 0.09925(18) 0.19229(14) 0.46966(12) 0.0623(6) Uani 1 1 d . . .
H27 H 0.0509 0.2268 0.4879 0.075 Uiso 1 1 calc R . .
N6 N 0.17265(13) 0.22982(10) 0.39438(9) 0.0483(4) Uani 1 1 d . . .
N7 N 0.75532(9) -0.07527(7) -0.02670(7) 0.0263(2) Uani 1 1 d . . .
C29 C 0.84990(10) -0.06693(8) -0.09581(8) 0.0237(2) Uani 1 1 d . . .
H29 H 0.8450 -0.0141 -0.1488 0.028 Uiso 1 1 calc R . .
C30 C 0.84683(10) -0.14320(8) -0.11503(8) 0.0248(2) Uani 1 1 d . . .
H30A H 0.7722 -0.1497 -0.1276 0.030 Uiso 1 1 calc R . .
H30B H 0.8550 -0.1951 -0.0632 0.030 Uiso 1 1 calc R . .
C31 C 0.93966(11) -0.13522(8) -0.19080(8) 0.0271(2) Uani 1 1 d . . .
N8 N 1.05103(9) -0.10934(8) -0.18113(8) 0.0307(2) Uani 1 1 d . . .
O2 O 1.13813(10) -0.11188(8) -0.23459(8) 0.0490(3) Uani 1 1 d . . .
C32 C 1.06586(12) -0.05135(10) -0.14240(11) 0.0383(3) Uani 1 1 d . . .
C33 C 0.96277(12) -0.06180(11) -0.07174(10) 0.0367(3) Uani 1 1 d . . .
H33A H 0.9672 -0.1141 -0.0192 0.044 Uiso 1 1 calc R . .
H33B H 0.9657 -0.0132 -0.0579 0.044 Uiso 1 1 calc R . .
C34 C 1.17056(15) -0.07586(16) -0.10345(16) 0.0639(6) Uani 1 1 d . . .
H34A H 1.1601 -0.1358 -0.0611 0.096 Uiso 1 1 calc R . .
H34B H 1.1819 -0.0405 -0.0751 0.096 Uiso 1 1 calc R . .
H34C H 1.2370 -0.0670 -0.1491 0.096 Uiso 1 1 calc R . .
C35 C 1.08430(15) 0.04063(11) -0.21500(14) 0.0553(5) Uani 1 1 d . . .
H35A H 1.1370 0.0424 -0.2656 0.083 Uiso 1 1 calc R . .
H35B H 1.1159 0.0779 -0.1952 0.083 Uiso 1 1 calc R . .
H35C H 1.0117 0.0599 -0.2303 0.083 Uiso 1 1 calc R . .
C36 C 0.91351(16) -0.07018(11) -0.27608(10) 0.0422(4) Uani 1 1 d . . .
H36A H 0.9110 -0.0141 -0.2768 0.063 Uiso 1 1 calc R . .
H36B H 0.8401 -0.0871 -0.2821 0.063 Uiso 1 1 calc R . .
H36C H 0.9727 -0.0677 -0.3239 0.063 Uiso 1 1 calc R . .
C37 C 0.94909(14) -0.22159(10) -0.19234(10) 0.0371(3) Uani 1 1 d . . .
H37A H 1.0063 -0.2158 -0.2426 0.056 Uiso 1 1 calc R . .
H37B H 0.8757 -0.2415 -0.1957 0.056 Uiso 1 1 calc R . .
H37C H 0.9713 -0.2627 -0.1397 0.056 Uiso 1 1 calc R . .
N1' N 0.25190(18) 0.21940(12) -0.15845(12) 0.0251(4) Uani 0.746(2) 1 d PU A 1
C1' C 0.17882(18) 0.27804(12) -0.16389(11) 0.0260(4) Uani 0.746(2) 1 d PU A 1
N2' N 0.16863(16) 0.34888(11) -0.23192(10) 0.0255(3) Uani 0.746(2) 1 d PU A 1
C3' C 0.2407(3) 0.3581(2) -0.30460(19) 0.0240(5) Uani 0.746(2) 1 d PU A 1
N3' N 0.3142(3) 0.3024(2) -0.3110(2) 0.0231(5) Uani 0.746(2) 1 d PU A 1
C2' C 0.3183(4) 0.2357(4) -0.2354(4) 0.0242(7) Uani 0.746(2) 1 d PU A 1
N1" N 0.2794(5) 0.2317(4) -0.1544(4) 0.0211(12) Uiso 0.254(2) 1 d PU A 2
C1" C 0.2175(5) 0.2946(4) -0.1589(4) 0.0242(11) Uiso 0.254(2) 1 d PU A 2
N2" N 0.2030(5) 0.3643(3) -0.2277(3) 0.0235(11) Uiso 0.254(2) 1 d PU A 2
C3" C 0.2627(8) 0.3642(7) -0.3005(7) 0.0240(18) Uiso 0.254(2) 1 d PU A 2
N3" N 0.3332(8) 0.3103(7) -0.3097(8) 0.0201(16) Uiso 0.254(2) 1 d PU A 2
C2" C 0.3359(12) 0.2392(11) -0.2343(12) 0.0206(19) Uiso 0.254(2) 1 d PU A 2
N4' N 0.23791(11) 0.43143(7) -0.37647(7) 0.0312(3) Uani 1 1 d . . .
C4' C 0.16911(12) 0.49652(8) -0.36845(8) 0.0318(3) Uani 1 1 d . A .
C5' C 0.06849(15) 0.50925(11) -0.39651(11) 0.0427(4) Uani 1 1 d . . .
H5' H 0.0449 0.4763 -0.4219 0.051 Uiso 1 1 calc R A .
C6' C 0.00168(17) 0.57149(13) -0.38703(12) 0.0541(5) Uani 1 1 d . A .
H6' H -0.0685 0.5801 -0.4051 0.065 Uiso 1 1 calc R . .
C7' C 0.03675(18) 0.62040(11) -0.35173(11) 0.0522(5) Uani 1 1 d . . .
H7' H -0.0090 0.6626 -0.3457 0.063 Uiso 1 1 calc R A .
C8' C 0.13809(17) 0.60806(10) -0.32525(11) 0.0488(4) Uani 1 1 d . A .
H8' H 0.1625 0.6419 -0.3011 0.059 Uiso 1 1 calc R . .
C9' C 0.20475(15) 0.54619(10) -0.33380(10) 0.0402(3) Uani 1 1 d . . .
H9' H 0.2749 0.5380 -0.3158 0.048 Uiso 1 1 calc R A .
C10' C 0.29624(12) 0.44648(9) -0.46107(8) 0.0312(3) Uani 1 1 d . A .
C11' C 0.36218(14) 0.52304(10) -0.51252(10) 0.0416(4) Uani 1 1 d . . .
H11' H 0.3714 0.5622 -0.4901 0.050 Uiso 1 1 calc R A .
C12' C 0.41435(16) 0.54178(12) -0.59663(11) 0.0554(5) Uani 1 1 d . A .
H12' H 0.4594 0.5938 -0.6319 0.067 Uiso 1 1 calc R . .
C13' C 0.4009(2) 0.48519(14) -0.62891(11) 0.0650(7) Uani 1 1 d . . .
H13' H 0.4358 0.4986 -0.6868 0.078 Uiso 1 1 calc R A .
C14' C 0.3364(2) 0.40821(14) -0.57738(12) 0.0597(6) Uani 1 1 d . A .
H14' H 0.3280 0.3691 -0.6000 0.072 Uiso 1 1 calc R . .
C15' C 0.28420(15) 0.38842(11) -0.49272(10) 0.0422(4) Uani 1 1 d . . .
H15' H 0.2408 0.3357 -0.4571 0.051 Uiso 1 1 calc R A .
O1' O 0.10727(13) 0.25920(9) -0.08852(8) 0.0343(4) Uani 0.746(2) 1 d PU A 1
C16' C 0.01854(17) 0.31521(13) -0.08680(12) 0.0334(4) Uani 0.746(2) 1 d PU A 1
H16C H -0.0451 0.2833 -0.0379 0.040 Uiso 0.746(2) 1 calc PR A 1
H16D H -0.0102 0.3356 -0.1406 0.040 Uiso 0.746(2) 1 calc PR A 1
C17' C 0.06154(18) 0.39045(14) -0.07782(13) 0.0369(4) Uani 0.746(2) 1 d PU A 1
H17C H 0.1077 0.3710 -0.0332 0.044 Uiso 0.746(2) 1 calc PR A 1
H17D H 0.1102 0.4307 -0.1330 0.044 Uiso 0.746(2) 1 calc PR A 1
C18' C -0.03701(17) 0.43462(12) -0.05305(12) 0.0326(4) Uani 0.746(2) 1 d PU A 1
C19' C -0.0575(2) 0.51627(14) -0.10820(14) 0.0400(5) Uani 0.746(2) 1 d PU A 1
H19' H -0.0099 0.5466 -0.1635 0.048 Uiso 0.746(2) 1 calc PR A 1
C20' C -0.1505(3) 0.5526(2) -0.0799(2) 0.0390(7) Uani 0.746(2) 1 d PU A 1
H20' H -0.1659 0.6089 -0.1154 0.047 Uiso 0.746(2) 1 calc PR A 1
C21' C -0.2205(4) 0.5055(3) 0.0009(3) 0.0312(7) Uani 0.746(2) 1 d PU A 1
H21' H -0.2856 0.5281 0.0206 0.037 Uiso 0.746(2) 1 calc PR A 1
C22' C -0.1925(3) 0.4258(3) 0.0508(2) 0.0295(6) Uani 0.746(2) 1 d PU A 1
N5' N -0.10389(15) 0.38956(11) 0.02449(10) 0.0297(4) Uani 0.746(2) 1 d PU A 1
O1" O 0.1660(3) 0.2879(2) -0.0810(2) 0.0271(8) Uiso 0.254(2) 1 d PU A 2
C16" C 0.1009(5) 0.3554(4) -0.0769(4) 0.0310(11) Uiso 0.254(2) 1 d PU A 2
H16E H 0.1451 0.4102 -0.1162 0.037 Uiso 0.254(2) 1 calc PR A 2
H16F H 0.0892 0.3500 -0.0177 0.037 Uiso 0.254(2) 1 calc PR A 2
C17" C -0.0131(5) 0.3570(4) -0.1002(4) 0.0363(12) Uiso 0.254(2) 1 d PU A 2
H17E H -0.0032 0.3803 -0.1634 0.044 Uiso 0.254(2) 1 calc PR A 2
H17F H -0.0495 0.2985 -0.0735 0.044 Uiso 0.254(2) 1 calc PR A 2
C18" C -0.0865(5) 0.4108(4) -0.0690(4) 0.0306(10) Uiso 0.254(2) 1 d PU A 2
C19" C -0.0903(6) 0.4959(5) -0.1225(5) 0.0399(13) Uiso 0.254(2) 1 d PU A 2
H19" H -0.0471 0.5200 -0.1799 0.048 Uiso 0.254(2) 1 calc PR A 2
C20" C -0.1545(12) 0.5446(9) -0.0942(8) 0.0374(19) Uiso 0.254(2) 1 d PU A 2
H20" H -0.1618 0.6018 -0.1328 0.045 Uiso 0.254(2) 1 calc PR A 2
C21" C -0.2079(14) 0.5135(11) -0.0125(10) 0.035(2) Uiso 0.254(2) 1 d PU A 2
H21" H -0.2451 0.5493 0.0101 0.042 Uiso 0.254(2) 1 calc PR A 2
C22" C -0.2080(11) 0.4198(9) 0.0434(9) 0.0285(19) Uiso 0.254(2) 1 d PU A 2
N5" N -0.1458(4) 0.3722(3) 0.0131(3) 0.0282(10) Uiso 0.254(2) 1 d PU A 2
C23' C -0.26394(12) 0.37398(10) 0.13739(10) 0.0336(3) Uani 1 1 d . . .
C24' C -0.25190(14) 0.28740(10) 0.18325(10) 0.0404(3) Uani 1 1 d . A .
H24' H -0.2006 0.2593 0.1581 0.048 Uiso 1 1 calc R . .
C25' C -0.31570(17) 0.24315(13) 0.26572(12) 0.0545(5) Uani 1 1 d . . .
H25' H -0.3091 0.1842 0.2984 0.065 Uiso 1 1 calc R A .
C26' C -0.38897(18) 0.28636(16) 0.29941(13) 0.0622(6) Uani 1 1 d . A .
H26' H -0.4337 0.2578 0.3561 0.075 Uiso 1 1 calc R . .
C27' C -0.39672(16) 0.37166(15) 0.24995(13) 0.0569(5) Uani 1 1 d . . .
H27' H -0.4483 0.4005 0.2740 0.068 Uiso 1 1 calc R A .
N6' N -0.33581(12) 0.41646(10) 0.16987(9) 0.0423(3) Uani 1 1 d . A .
N7' N 0.39679(10) 0.17905(7) -0.23479(7) 0.0273(2) Uani 1 1 d . . .
C29' C 0.45525(10) 0.17487(8) -0.31300(8) 0.0241(2) Uani 1 1 d . A .
H29' H 0.4488 0.2292 -0.3640 0.029 Uiso 1 1 calc R . .
C30' C 0.57983(11) 0.16095(8) -0.31291(8) 0.0274(2) Uani 1 1 d . . .
H30C H 0.5862 0.1064 -0.2632 0.033 Uiso 1 1 calc R A .
H30D H 0.6155 0.2070 -0.3057 0.033 Uiso 1 1 calc R . .
C31' C 0.64408(11) 0.15933(8) -0.39588(9) 0.0297(3) Uani 1 1 d . A .
N8' N 0.57793(10) 0.10480(7) -0.41944(8) 0.0314(2) Uani 1 1 d . . .
O2' O 0.63092(11) 0.08784(8) -0.48005(8) 0.0483(3) Uani 1 1 d . A .
C32' C 0.45189(12) 0.09507(9) -0.40309(8) 0.0290(3) Uani 1 1 d . A .
C33' C 0.40128(11) 0.10159(9) -0.32024(8) 0.0277(3) Uani 1 1 d . . .
H33C H 0.3192 0.1083 -0.3170 0.033 Uiso 1 1 calc R A .
H33D H 0.4099 0.0478 -0.2705 0.033 Uiso 1 1 calc R . .
C34' C 0.41697(15) 0.00688(10) -0.39245(10) 0.0408(3) Uani 1 1 d . . .
H34D H 0.4359 0.0060 -0.4485 0.061 Uiso 1 1 calc R A .
H34E H 0.3352 -0.0059 -0.3695 0.061 Uiso 1 1 calc R . .
H34F H 0.4575 -0.0359 -0.3526 0.061 Uiso 1 1 calc R . .
C35' C 0.41112(14) 0.16363(11) -0.47987(10) 0.0404(3) Uani 1 1 d . . .
H35A H 0.4340 0.2199 -0.4867 0.061 Uiso 1 1 calc R A .
H35B H 0.3284 0.1565 -0.4698 0.061 Uiso 1 1 calc R . .
H35C H 0.4448 0.1583 -0.5323 0.061 Uiso 1 1 calc R . .
C36' C 0.75633(13) 0.12024(12) -0.38075(13) 0.0472(4) Uani 1 1 d . . .
H36A H 0.7414 0.0603 -0.3387 0.071 Uiso 1 1 calc R A .
H36B H 0.7980 0.1507 -0.3587 0.071 Uiso 1 1 calc R . .
H36C H 0.8016 0.1247 -0.4351 0.071 Uiso 1 1 calc R . .
C37' C 0.66748(14) 0.24890(10) -0.47147(10) 0.0397(3) Uani 1 1 d . . .
H37A H 0.7022 0.2449 -0.5244 0.060 Uiso 1 1 calc R A .
H37B H 0.7191 0.2830 -0.4599 0.060 Uiso 1 1 calc R . .
H37C H 0.5961 0.2758 -0.4783 0.060 Uiso 1 1 calc R . .
O1W O 0.8458(5) 0.1534(4) -0.6108(4) 0.0643(15) Uiso 0.25 1 d P . .
H7'N H 0.3927(15) 0.1344(12) -0.1836(12) 0.038(5) Uiso 1 1 d . . .
H7N H 0.7416(15) -0.1204(11) 0.0242(11) 0.036(4) Uiso 1 1 d . . .

loop_
_atom_site_aniso_label
_atom_site_aniso_U_11
_atom_site_aniso_U_22
_atom_site_aniso_U_33
_atom_site_aniso_U_23
_atom_site_aniso_U_13
_atom_site_aniso_U_12
N1 0.0238(5) 0.0234(5) 0.0262(5) -0.0120(4) -0.0033(4) 0.0055(4)
C1 0.0229(5) 0.0257(6) 0.0250(5) -0.0130(5) -0.0060(4) 0.0064(4)
N2 0.0296(5) 0.0236(5) 0.0252(5) -0.0121(4) -0.0049(4) 0.0076(4)
C2 0.0237(5) 0.0223(5) 0.0258(5) -0.0118(4) -0.0063(4) 0.0049(4)
N3 0.0289(5) 0.0215(5) 0.0245(5) -0.0107(4) -0.0045(4) 0.0054(4)
C3 0.0279(6) 0.0242(6) 0.0251(6) -0.0121(5) -0.0069(5) 0.0053(4)
N4 0.0347(6) 0.0210(5) 0.0273(5) -0.0105(4) -0.0026(4) 0.0067(4)
C4 0.0393(7) 0.0232(6) 0.0301(6) -0.0130(5) -0.0062(5) 0.0098(5)
C5 0.0477(9) 0.0340(8) 0.0577(10) -0.0272(7) -0.0113(8) 0.0085(6)
C6 0.0676(12) 0.0324(8) 0.0644(11) -0.0306(8) -0.0108(9) 0.0118(8)
C7 0.0662(11) 0.0339(8) 0.0418(8) -0.0188(7) -0.0045(8) 0.0226(8)
C8 0.0454(9) 0.0426(9) 0.0485(9) -0.0193(7) -0.0081(7) 0.0201(7)
C9 0.0422(8) 0.0317(7) 0.0398(8) -0.0170(6) -0.0107(6) 0.0123(6)
C10 0.0335(6) 0.0219(6) 0.0307(6) -0.0125(5) -0.0027(5) 0.0006(5)
C11 0.0410(8) 0.0283(7) 0.0325(7) -0.0106(5) -0.0058(6) -0.0012(5)
C12 0.0585(10) 0.0348(8) 0.0339(8) -0.0089(6) -0.0009(7) -0.0084(7)
C13 0.0546(10) 0.0376(9) 0.0501(10) -0.0159(7) 0.0169(8) -0.0102(7)
C14 0.0375(8) 0.0338(8) 0.0662(11) -0.0171(8) 0.0078(8) -0.0003(6)
C15 0.0344(7) 0.0270(7) 0.0455(8) -0.0108(6) -0.0031(6) 0.0023(5)
O1 0.0308(5) 0.0260(4) 0.0276(4) -0.0127(4) 0.0010(4) 0.0082(4)
C16 0.0273(6) 0.0310(6) 0.0326(6) -0.0176(5) -0.0029(5) 0.0103(5)
C17 0.0317(6) 0.0393(7) 0.0357(7) -0.0228(6) -0.0084(5) 0.0127(5)
C18 0.0318(6) 0.0334(7) 0.0313(6) -0.0198(5) -0.0083(5) 0.0096(5)
C19 0.0398(7) 0.0365(7) 0.0310(7) -0.0156(6) -0.0031(6) 0.0070(6)
C20 0.0485(9) 0.0287(7) 0.0371(7) -0.0127(6) -0.0051(6) 0.0081(6)
C21 0.0404(7) 0.0313(7) 0.0370(7) -0.0198(6) -0.0062(6) 0.0110(6)
C22 0.0302(6) 0.0307(6) 0.0301(6) -0.0176(5) -0.0076(5) 0.0085(5)
N5 0.0304(5) 0.0306(6) 0.0311(5) -0.0175(5) -0.0072(4) 0.0089(4)
C23 0.0320(6) 0.0372(7) 0.0294(6) -0.0172(6) -0.0080(5) 0.0100(5)
C24 0.0406(8) 0.0349(7) 0.0339(7) -0.0171(6) -0.0085(6) 0.0039(6)
C25 0.0510(10) 0.0427(9) 0.0400(9) -0.0112(7) -0.0048(7) -0.0013(7)
C26 0.0513(11) 0.0655(13) 0.0413(9) -0.0108(9) 0.0082(8) 0.0085(9)
C27 0.0586(12) 0.0655(13) 0.0435(10) -0.0157(9) 0.0089(8) 0.0270(10)
N6 0.0497(8) 0.0481(8) 0.0375(7) -0.0155(6) 0.0015(6) 0.0226(7)
N7 0.0285(5) 0.0214(5) 0.0259(5) -0.0104(4) 0.0007(4) 0.0058(4)
C29 0.0247(5) 0.0217(5) 0.0255(5) -0.0125(4) -0.0023(4) 0.0036(4)
C30 0.0240(5) 0.0232(5) 0.0300(6) -0.0143(5) -0.0062(5) 0.0053(4)
C31 0.0320(6) 0.0263(6) 0.0257(6) -0.0135(5) -0.0077(5) 0.0095(5)
N8 0.0244(5) 0.0303(6) 0.0366(6) -0.0171(5) 0.0002(4) 0.0063(4)
O2 0.0329(6) 0.0517(7) 0.0587(7) -0.0307(6) 0.0137(5) 0.0045(5)
C32 0.0245(6) 0.0430(8) 0.0580(9) -0.0336(8) -0.0043(6) 0.0013(5)
C33 0.0296(7) 0.0498(9) 0.0454(8) -0.0336(7) -0.0095(6) 0.0040(6)
C34 0.0289(8) 0.0977(17) 0.0949(16) -0.0665(15) -0.0207(9) 0.0098(9)
C35 0.0373(8) 0.0366(8) 0.0846(14) -0.0304(9) 0.0124(9) -0.0069(7)
C36 0.0596(10) 0.0406(8) 0.0290(7) -0.0161(6) -0.0147(7) 0.0181(7)
C37 0.0433(8) 0.0342(7) 0.0449(8) -0.0268(6) -0.0119(6) 0.0134(6)
N1' 0.0290(9) 0.0243(8) 0.0219(7) -0.0109(6) -0.0040(7) 0.0076(7)
C1' 0.0278(9) 0.0278(8) 0.0235(8) -0.0134(7) -0.0038(7) 0.0078(7)
N2' 0.0280(8) 0.0241(7) 0.0227(7) -0.0104(6) -0.0021(6) 0.0076(6)
C3' 0.0255(12) 0.0250(10) 0.0219(9) -0.0113(7) -0.0047(9) 0.0073(9)
N3' 0.0248(13) 0.0208(10) 0.0229(8) -0.0098(7) -0.0033(9) 0.0046(9)
C2' 0.0241(17) 0.0252(11) 0.0248(10) -0.0130(8) -0.0042(13) 0.0078(13)
N4' 0.0414(6) 0.0250(5) 0.0216(5) -0.0081(4) -0.0010(4) 0.0138(5)
C4' 0.0389(7) 0.0226(6) 0.0250(6) -0.0060(5) 0.0012(5) 0.0114(5)
C5' 0.0455(9) 0.0389(8) 0.0398(8) -0.0142(7) -0.0091(7) 0.0136(7)
C6' 0.0494(10) 0.0558(11) 0.0458(9) -0.0132(8) -0.0107(8) 0.0287(8)
C7' 0.0705(12) 0.0326(8) 0.0363(8) -0.0071(6) 0.0050(8) 0.0255(8)
C8' 0.0661(11) 0.0310(8) 0.0423(8) -0.0174(7) 0.0060(8) 0.0094(7)
C9' 0.0449(8) 0.0332(7) 0.0396(8) -0.0176(6) 0.0003(6) 0.0077(6)
C10' 0.0352(7) 0.0315(7) 0.0213(5) -0.0086(5) -0.0020(5) 0.0137(5)
C11' 0.0421(8) 0.0350(8) 0.0325(7) -0.0049(6) -0.0003(6) 0.0106(6)
C12' 0.0523(10) 0.0479(10) 0.0335(8) 0.0033(7) 0.0088(7) 0.0182(8)
C13' 0.0787(14) 0.0722(14) 0.0241(7) -0.0100(8) 0.0020(8) 0.0406(11)
C14' 0.0872(15) 0.0650(12) 0.0353(8) -0.0297(9) -0.0160(9) 0.0361(11)
C15' 0.0547(10) 0.0414(8) 0.0320(7) -0.0183(6) -0.0086(7) 0.0145(7)
O1' 0.0398(8) 0.0323(7) 0.0238(6) -0.0098(5) 0.0011(5) 0.0168(6)
C16' 0.0331(9) 0.0339(10) 0.0292(8) -0.0135(7) 0.0001(7) 0.0098(7)
C17' 0.0340(9) 0.0403(10) 0.0350(9) -0.0193(8) 0.0019(8) 0.0075(8)
C18' 0.0340(9) 0.0332(9) 0.0312(9) -0.0175(7) -0.0009(7) 0.0059(7)
C19' 0.0455(11) 0.0354(10) 0.0321(10) -0.0115(8) -0.0009(9) 0.0023(9)
C20' 0.0472(13) 0.0279(12) 0.0378(15) -0.0108(10) -0.0102(12) 0.0100(9)
C21' 0.0286(14) 0.0253(13) 0.0361(17) -0.0130(12) -0.0010(12) 0.0068(10)
C22' 0.0299(14) 0.0324(12) 0.0323(12) -0.0210(9) -0.0045(10) 0.0083(10)
N5' 0.0298(8) 0.0314(8) 0.0281(7) -0.0158(6) -0.0003(6) 0.0081(6)
C23' 0.0308(6) 0.0395(7) 0.0340(7) -0.0221(6) -0.0005(5) 0.0043(5)
C24' 0.0434(8) 0.0381(8) 0.0366(8) -0.0167(6) -0.0014(6) 0.0012(6)
C25' 0.0571(11) 0.0538(11) 0.0398(9) -0.0146(8) 0.0036(8) -0.0118(9)
C26' 0.0511(11) 0.0837(16) 0.0427(10) -0.0286(10) 0.0130(8) -0.0138(10)
C27' 0.0413(9) 0.0849(15) 0.0520(10) -0.0448(11) 0.0087(8) 0.0022(9)
N6' 0.0354(6) 0.0550(8) 0.0445(7) -0.0332(7) 0.0002(6) 0.0092(6)
N7' 0.0345(6) 0.0254(5) 0.0215(5) -0.0113(4) -0.0033(4) 0.0119(4)
C29' 0.0255(5) 0.0244(5) 0.0229(5) -0.0119(4) -0.0027(4) 0.0070(4)
C30' 0.0254(6) 0.0273(6) 0.0301(6) -0.0141(5) -0.0037(5) 0.0035(5)
C31' 0.0242(6) 0.0277(6) 0.0352(7) -0.0149(5) 0.0005(5) 0.0029(5)
N8' 0.0327(6) 0.0293(6) 0.0327(6) -0.0185(5) 0.0035(5) 0.0029(4)
O2' 0.0479(7) 0.0540(7) 0.0486(7) -0.0371(6) 0.0122(5) 0.0014(5)
C32' 0.0313(6) 0.0297(6) 0.0257(6) -0.0144(5) 0.0001(5) -0.0003(5)
C33' 0.0252(6) 0.0315(6) 0.0262(6) -0.0148(5) -0.0002(5) 0.0004(5)
C34' 0.0504(9) 0.0372(8) 0.0385(8) -0.0234(6) -0.0008(7) -0.0069(7)
C35' 0.0460(8) 0.0449(9) 0.0302(7) -0.0157(6) -0.0101(6) 0.0013(7)
C36' 0.0281(7) 0.0532(10) 0.0616(11) -0.0294(9) -0.0039(7) 0.0123(7)
C37' 0.0392(8) 0.0335(7) 0.0382(8) -0.0131(6) 0.0036(6) -0.0053(6)

loop_
_atom_type_symbol
_atom_type_description
_atom_type_scat_dispersion_real
_atom_type_scat_dispersion_imag
_atom_type_scat_source
C C -0.0020 0.0020 'International Tables Vol C Tables 4.2.6.8 and 6.1.1.4'
H H 0.0000 0.0000 'International Tables Vol C Tables 4.2.6.8 and 6.1.1.4'
N N -0.0031 0.0040 'International Tables Vol C Tables 4.2.6.8 and 6.1.1.4'
O O -0.0041 0.0074 'International Tables Vol C Tables 4.2.6.8 and 6.1.1.4'

loop_
_geom_angle_atom_site_label_1
_geom_angle_atom_site_label_2
_geom_angle_atom_site_label_3
_geom_angle
_geom_angle_site_symmetry_1
_geom_angle_site_symmetry_3
_geom_angle_publ_flag
C1 N1 C2 112.63(10) . . ?
N1 C1 N2 128.32(11) . . ?
N1 C1 O1 113.30(11) . . ?
N2 C1 O1 118.36(11) . . ?
C1 N2 C3 113.21(11) . . ?
N1 C2 N3 125.80(11) . . ?
N1 C2 N7 115.31(11) . . ?
N3 C2 N7 118.90(11) . . ?
C2 N3 C3 113.88(11) . . ?
N2 C3 N3 126.15(11) . . ?
N2 C3 N4 114.63(11) . . ?
N3 C3 N4 119.20(11) . . ?
C3 N4 C4 119.35(11) . . ?
C3 N4 C10 124.19(11) . . ?
C4 N4 C10 116.46(10) . . ?
N4 C4 C5 119.04(13) . . ?
N4 C4 C9 120.95(13) . . ?
C5 C4 C9 119.96(14) . . ?
C4 C5 H5 120.1 . . ?
C4 C5 C6 119.84(17) . . ?
H5 C5 C6 120.1 . . ?
C5 C6 H6 119.6 . . ?
C5 C6 C7 120.74(17) . . ?
H6 C6 C7 119.6 . . ?
C6 C7 H7 120.5 . . ?
C6 C7 C8 118.93(15) . . ?
H7 C7 C8 120.5 . . ?
C7 C8 H8 119.4 . . ?
C7 C8 C9 121.24(17) . . ?
H8 C8 C9 119.4 . . ?
C4 C9 C8 119.29(15) . . ?
C4 C9 H9 120.4 . . ?
C8 C9 H9 120.4 . . ?
N4 C10 C11 117.71(13) . . ?
N4 C10 C15 122.82(13) . . ?
C11 C10 C15 119.37(13) . . ?
C10 C11 H11 119.8 . . ?
C10 C11 C12 120.35(15) . . ?
H11 C11 C12 119.8 . . ?
C11 C12 H12 119.8 . . ?
C11 C12 C13 120.46(16) . . ?
H12 C12 C13 119.8 . . ?
C12 C13 H13 120.2 . . ?
C12 C13 C14 119.64(16) . . ?
H13 C13 C14 120.2 . . ?
C13 C14 H14 119.7 . . ?
C13 C14 C15 120.66(16) . . ?
H14 C14 C15 119.7 . . ?
C10 C15 C14 119.48(15) . . ?
C10 C15 H15 120.3 . . ?
C14 C15 H15 120.3 . . ?
C1 O1 C16 117.88(10) . . ?
O1 C16 H16A 109.0 . . ?
O1 C16 H16B 109.0 . . ?
O1 C16 C17 112.83(11) . . ?
H16A C16 H16B 107.8 . . ?
H16A C16 C17 109.0 . . ?
H16B C16 C17 109.0 . . ?
C16 C17 H17A 109.7 . . ?
C16 C17 H17B 109.7 . . ?
C16 C17 C18 109.83(11) . . ?
H17A C17 H17B 108.2 . . ?
H17A C17 C18 109.7 . . ?
H17B C17 C18 109.7 . . ?
C17 C18 C19 121.34(13) . . ?
C17 C18 N5 116.05(12) . . ?
C19 C18 N5 122.60(12) . . ?
C18 C19 H19 120.8 . . ?
C18 C19 C20 118.44(14) . . ?
H19 C19 C20 120.8 . . ?
C19 C20 H20 120.2 . . ?
C19 C20 C21 119.64(14) . . ?
H20 C20 C21 120.2 . . ?
C20 C21 H21 120.6 . . ?
C20 C21 C22 118.77(13) . . ?
H21 C21 C22 120.6 . . ?
C21 C22 N5 122.00(13) . . ?
C21 C22 C23 121.55(12) . . ?
N5 C22 C23 116.43(12) . . ?
C18 N5 C22 118.54(12) . . ?
C22 C23 C24 120.89(13) . . ?
C22 C23 N6 116.58(13) . . ?
C24 C23 N6 122.53(14) . . ?
C23 C24 H24 120.5 . . ?
C23 C24 C25 119.01(15) . . ?
H24 C24 C25 120.5 . . ?
C24 C25 H25 120.7 . . ?
C24 C25 C26 118.61(16) . . ?
H25 C25 C26 120.7 . . ?
C25 C26 H26 120.7 . . ?
C25 C26 C27 118.62(16) . . ?
H26 C26 C27 120.7 . . ?
C26 C27 H27 118.2 . . ?
C26 C27 N6 123.57(17) . . ?
H27 C27 N6 118.2 . . ?
C23 N6 C27 117.63(15) . . ?
C2 N7 C29 123.24(11) . . ?
C2 N7 H7N 110.9(11) . . ?
C29 N7 H7N 122.6(11) . . ?
N7 C29 H29 109.1 . . ?
N7 C29 C30 110.71(10) . . ?
N7 C29 C33 111.22(11) . . ?
H29 C29 C30 109.1 . . ?
H29 C29 C33 109.1 . . ?
C30 C29 C33 107.66(10) . . ?
C29 C30 H30A 109.0 . . ?
C29 C30 H30B 109.0 . . ?
C29 C30 C31 113.00(10) . . ?
H30A C30 H30B 107.8 . . ?
H30A C30 C31 109.0 . . ?
H30B C30 C31 109.0 . . ?
C30 C31 N8 110.06(10) . . ?
C30 C31 C36 110.90(11) . . ?
C30 C31 C37 109.58(11) . . ?
N8 C31 C36 109.60(12) . . ?
N8 C31 C37 107.73(11) . . ?
C36 C31 C37 108.90(12) . . ?
C31 N8 O2 115.77(12) . . ?
C31 N8 C32 124.17(10) . . ?
O2 N8 C32 115.40(12) . . ?
N8 C32 C33 110.82(11) . . ?
N8 C32 C34 106.70(13) . . ?
N8 C32 C35 108.07(14) . . ?
C33 C32 C34 109.53(15) . . ?
C33 C32 C35 111.10(13) . . ?
C34 C32 C35 110.52(15) . . ?
C29 C33 C32 113.86(12) . . ?
C29 C33 H33A 108.8 . . ?
C29 C33 H33B 108.8 . . ?
C32 C33 H33A 108.8 . . ?
C32 C33 H33B 108.8 . . ?
H33A C33 H33B 107.7 . . ?
C32 C34 H34A 109.5 . . ?
C32 C34 H34B 109.5 . . ?
C32 C34 H34C 109.5 . . ?
H34A C34 H34B 109.5 . . ?
H34A C34 H34C 109.5 . . ?
H34B C34 H34C 109.5 . . ?
C32 C35 H35A 109.5 . . ?
C32 C35 H35B 109.5 . . ?
C32 C35 H35C 109.5 . . ?
H35A C35 H35B 109.5 . . ?
H35A C35 H35C 109.5 . . ?
H35B C35 H35C 109.5 . . ?
C31 C36 H36A 109.5 . . ?
C31 C36 H36B 109.5 . . ?
C31 C36 H36C 109.5 . . ?
H36A C36 H36B 109.5 . . ?
H36A C36 H36C 109.5 . . ?
H36B C36 H36C 109.5 . . ?
C31 C37 H37A 109.5 . . ?
C31 C37 H37B 109.5 . . ?
C31 C37 H37C 109.5 . . ?
H37A C37 H37B 109.5 . . ?
H37A C37 H37C 109.5 . . ?
H37B C37 H37C 109.5 . . ?
C1' N1' C2' 112.3(3) . . ?
N1' C1' N2' 128.77(17) . . ?
N1' C1' O1' 112.65(16) . . ?
N2' C1' O1' 118.58(15) . . ?
C1' N2' C3' 112.90(18) . . ?
N2' C3' N3' 125.6(3) . . ?
N2' C3' N4' 115.9(2) . . ?
N3' C3' N4' 118.4(3) . . ?
C3' N3' C2' 114.2(4) . . ?
N1' C2' N3' 126.0(4) . . ?
N1' C2' N7' 115.8(4) . . ?
N3' C2' N7' 118.2(4) . . ?
C1" N1" C2" 113.9(9) . . ?
N1" C1" N2" 129.6(6) . . ?
N1" C1" O1" 113.3(5) . . ?
N2" C1" O1" 117.0(5) . . ?
C1" N2" C3" 110.6(7) . . ?
N2" C3" N3" 129.2(11) . . ?
N2" C3" N4' 112.7(8) . . ?
N3" C3" N4' 118.0(10) . . ?
C3" N3" C2" 114.0(12) . . ?
N1" C2" N3" 122.1(15) . . ?
N1" C2" N7' 117.3(14) . . ?
N3" C2" N7' 120.5(15) . . ?
C3' N4' C3" 12.9(4) . . ?
C3' N4' C4' 118.96(15) . . ?
C3' N4' C10' 123.35(16) . . ?
C3" N4' C4' 118.9(5) . . ?
C3" N4' C10' 122.3(5) . . ?
C4' N4' C10' 117.64(10) . . ?
N4' C4' C5' 119.51(14) . . ?
N4' C4' C9' 120.08(14) . . ?
C5' C4' C9' 120.41(14) . . ?
C4' C5' H5' 120.5 . . ?
C4' C5' C6' 118.96(18) . . ?
H5' C5' C6' 120.5 . . ?
C5' C6' H6' 119.7 . . ?
C5' C6' C7' 120.56(18) . . ?
H6' C6' C7' 119.7 . . ?
C6' C7' H7' 120.0 . . ?
C6' C7' C8' 119.94(15) . . ?
H7' C7' C8' 120.0 . . ?
C7' C8' H8' 120.0 . . ?
C7' C8' C9' 120.05(18) . . ?
H8' C8' C9' 120.0 . . ?
C4' C9' C8' 120.05(17) . . ?
C4' C9' H9' 120.0 . . ?
C8' C9' H9' 120.0 . . ?
N4' C10' C11' 118.27(14) . . ?
N4' C10' C15' 121.18(14) . . ?
C11' C10' C15' 120.50(14) . . ?
C10' C11' H11' 120.2 . . ?
C10' C11' C12' 119.69(18) . . ?
H11' C11' C12' 120.2 . . ?
C11' C12' H12' 120.0 . . ?
C11' C12' C13' 120.07(18) . . ?
H12' C12' C13' 120.0 . . ?
C12' C13' H13' 119.8 . . ?
C12' C13' C14' 120.39(16) . . ?
H13' C13' C14' 119.8 . . ?
C13' C14' H14' 119.9 . . ?
C13' C14' C15' 120.11(19) . . ?
H14' C14' C15' 119.9 . . ?
C10' C15' C14' 119.22(17) . . ?
C10' C15' H15' 120.4 . . ?
C14' C15' H15' 120.4 . . ?
C1' O1' C16' 118.24(14) . . ?
O1' C16' H16C 109.4 . . ?
O1' C16' H16D 109.4 . . ?
O1' C16' C17' 111.24(17) . . ?
H16C C16' H16D 108.0 . . ?
H16C C16' C17' 109.4 . . ?
H16D C16' C17' 109.4 . . ?
C16' C17' H17C 109.7 . . ?
C16' C17' H17D 109.7 . . ?
C16' C17' C18' 109.94(17) . . ?
H17C C17' H17D 108.2 . . ?
H17C C17' C18' 109.7 . . ?
H17D C17' C18' 109.7 . . ?
C17' C18' C19' 121.76(18) . . ?
C17' C18' N5' 115.79(17) . . ?
C19' C18' N5' 122.45(18) . . ?
C18' C19' H19' 121.0 . . ?
C18' C19' C20' 118.0(2) . . ?
H19' C19' C20' 121.0 . . ?
C19' C20' H20' 120.2 . . ?
C19' C20' C21' 119.6(3) . . ?
H20' C20' C21' 120.2 . . ?
C20' C21' H21' 121.0 . . ?
C20' C21' C22' 118.0(4) . . ?
H21' C21' C22' 121.0 . . ?
C21' C22' N5' 123.3(3) . . ?
C21' C22' C23' 119.7(3) . . ?
N5' C22' C23' 116.9(3) . . ?
C18' N5' C22' 118.7(2) . . ?
C1" O1" C16" 118.9(4) . . ?
O1" C16" H16E 108.7 . . ?
O1" C16" H16F 108.7 . . ?
O1" C16" C17" 114.3(5) . . ?
H16E C16" H16F 107.6 . . ?
H16E C16" C17" 108.7 . . ?
H16F C16" C17" 108.7 . . ?
C16" C17" H17E 109.7 . . ?
C16" C17" H17F 109.7 . . ?
C16" C17" C18" 109.7(5) . . ?
H17E C17" H17F 108.2 . . ?
H17E C17" C18" 109.7 . . ?
H17F C17" C18" 109.7 . . ?
C17" C18" C19" 120.4(5) . . ?
C17" C18" N5" 116.6(5) . . ?
C19" C18" N5" 123.0(6) . . ?
C18" C19" H19" 119.8 . . ?
C18" C19" C20" 120.5(8) . . ?
H19" C19" C20" 119.8 . . ?
C19" C20" H20" 119.8 . . ?
C19" C20" C21" 120.3(14) . . ?
H20" C20" C21" 119.8 . . ?
C20" C21" H21" 121.0 . . ?
C20" C21" C22" 118.1(16) . . ?
H21" C21" C22" 121.0 . . ?
C21" C22" N5" 120.0(12) . . ?
C21" C22" C23' 125.1(12) . . ?
N5" C22" C23' 114.5(10) . . ?
C18" N5" C22" 117.6(7) . . ?
C22' C23' C22" 11.2(5) . . ?
C22' C23' C24' 121.40(19) . . ?
C22' C23' N6' 115.76(19) . . ?
C22" C23' C24' 119.3(6) . . ?
C22" C23' N6' 117.3(6) . . ?
C24' C23' N6' 122.76(14) . . ?
C23' C24' H24' 120.5 . . ?
C23' C24' C25' 119.07(16) . . ?
H24' C24' C25' 120.5 . . ?
C24' C25' H25' 120.8 . . ?
C24' C25' C26' 118.42(19) . . ?
H25' C25' C26' 120.8 . . ?
C25' C26' H26' 120.4 . . ?
C25' C26' C27' 119.12(17) . . ?
H26' C26' C27' 120.4 . . ?
C26' C27' H27' 118.0 . . ?
C26' C27' N6' 123.92(17) . . ?
H27' C27' N6' 118.0 . . ?
C23' N6' C27' 116.71(16) . . ?
C2' N7' C2" 9.3(8) . . ?
C2' N7' C29' 122.5(3) . . ?
C2' N7' H7'N 114.3(12) . . ?
C2" N7' C29' 123.9(8) . . ?
C2" N7' H7'N 115.3(14) . . ?
C29' N7' H7'N 120.1(11) . . ?
N7' C29' H29' 109.1 . . ?
N7' C29' C30' 111.58(10) . . ?
N7' C29' C33' 109.71(10) . . ?
H29' C29' C30' 109.1 . . ?
H29' C29' C33' 109.1 . . ?
C30' C29' C33' 108.11(10) . . ?
C29' C30' H30C 109.1 . . ?
C29' C30' H30D 109.1 . . ?
C29' C30' C31' 112.56(11) . . ?
H30C C30' H30D 107.8 . . ?
H30C C30' C31' 109.1 . . ?
H30D C30' C31' 109.1 . . ?
C30' C31' N8' 110.41(10) . . ?
C30' C31' C36' 108.97(12) . . ?
C30' C31' C37' 111.74(11) . . ?
N8' C31' C36' 107.48(12) . . ?
N8' C31' C37' 108.78(12) . . ?
C36' C31' C37' 109.36(12) . . ?
C31' N8' O2' 115.84(11) . . ?
C31' N8' C32' 124.80(10) . . ?
O2' N8' C32' 115.62(12) . . ?
N8' C32' C33' 109.68(11) . . ?
N8' C32' C34' 108.04(12) . . ?
N8' C32' C35' 109.35(11) . . ?
C33' C32' C34' 109.07(11) . . ?
C33' C32' C35' 110.92(12) . . ?
C34' C32' C35' 109.73(13) . . ?
C29' C33' C32' 113.81(10) . . ?
C29' C33' H33C 108.8 . . ?
C29' C33' H33D 108.8 . . ?
C32' C33' H33C 108.8 . . ?
C32' C33' H33D 108.8 . . ?
H33C C33' H33D 107.7 . . ?
C32' C34' H34D 109.5 . . ?
C32' C34' H34E 109.5 . . ?
C32' C34' H34F 109.5 . . ?
H34D C34' H34E 109.5 . . ?
H34D C34' H34F 109.5 . . ?
H34E C34' H34F 109.5 . . ?
H35A C35' H35B 109.5 . . ?
H35A C35' H35C 109.5 . . ?
H35A C35' C32' 109.5 . . ?
H35B C35' H35C 109.5 . . ?
H35B C35' C32' 109.5 . . ?
H35C C35' C32' 109.5 . . ?
H36A C36' H36B 109.5 . . ?
H36A C36' H36C 109.5 . . ?
H36A C36' C31' 109.5 . . ?
H36B C36' H36C 109.5 . . ?
H36B C36' C31' 109.5 . . ?
H36C C36' C31' 109.5 . . ?
H37A C37' H37B 109.5 . . ?
H37A C37' H37C 109.5 . . ?
H37A C37' C31' 109.5 . . ?
H37B C37' H37C 109.5 . . ?
H37B C37' C31' 109.5 . . ?
H37C C37' C31' 109.5 . . ?

loop_
_geom_bond_atom_site_label_1
_geom_bond_atom_site_label_2
_geom_bond_distance
_geom_bond_site_symmetry_2
_geom_bond_publ_flag
N1 C1 1.3271(15) . ?
N1 C2 1.3558(16) . ?
C1 N2 1.3247(16) . ?
C1 O1 1.3396(14) . ?
N2 C3 1.3450(16) . ?
C2 N3 1.3482(16) . ?
C2 N7 1.3488(15) . ?
N3 C3 1.3354(15) . ?
C3 N4 1.3806(16) . ?
N4 C4 1.4432(16) . ?
N4 C10 1.4293(17) . ?
C4 C5 1.383(2) . ?
C4 C9 1.387(2) . ?
C5 H5 0.9500 . ?
C5 C6 1.389(2) . ?
C6 H6 0.9500 . ?
C6 C7 1.380(3) . ?
C7 H7 0.9500 . ?
C7 C8 1.379(3) . ?
C8 H8 0.9500 . ?
C8 C9 1.389(2) . ?
C9 H9 0.9500 . ?
C10 C11 1.398(2) . ?
C10 C15 1.387(2) . ?
C11 H11 0.9500 . ?
C11 C12 1.389(2) . ?
C12 H12 0.9500 . ?
C12 C13 1.368(3) . ?
C13 H13 0.9500 . ?
C13 C14 1.392(3) . ?
C14 H14 0.9500 . ?
C14 C15 1.397(2) . ?
C15 H15 0.9500 . ?
O1 C16 1.4481(15) . ?
C16 H16A 0.9900 . ?
C16 H16B 0.9900 . ?
C16 C17 1.524(2) . ?
C17 H17A 0.9900 . ?
C17 H17B 0.9900 . ?
C17 C18 1.5052(18) . ?
C18 C19 1.390(2) . ?
C18 N5 1.3447(18) . ?
C19 H19 0.9500 . ?
C19 C20 1.386(2) . ?
C20 H20 0.9500 . ?
C20 C21 1.381(2) . ?
C21 H21 0.9500 . ?
C21 C22 1.3961(19) . ?
C22 N5 1.3487(16) . ?
C22 C23 1.4851(19) . ?
C23 C24 1.394(2) . ?
C23 N6 1.3380(18) . ?
C24 H24 0.9500 . ?
C24 C25 1.383(2) . ?
C25 H25 0.9500 . ?
C25 C26 1.381(3) . ?
C26 H26 0.9500 . ?
C26 C27 1.385(3) . ?
C27 H27 0.9500 . ?
C27 N6 1.333(2) . ?
N7 C29 1.4568(15) . ?
N7 H7N 0.886(17) . ?
C29 H29 1.0000 . ?
C29 C30 1.5245(17) . ?
C29 C33 1.5210(18) . ?
C30 H30A 0.9900 . ?
C30 H30B 0.9900 . ?
C30 C31 1.5249(17) . ?
C31 N8 1.4911(18) . ?
C31 C36 1.5305(19) . ?
C31 C37 1.5331(19) . ?
N8 O2 1.2844(15) . ?
N8 C32 1.4868(19) . ?
C32 C33 1.531(2) . ?
C32 C34 1.524(2) . ?
C32 C35 1.545(2) . ?
C33 H33A 0.9900 . ?
C33 H33B 0.9900 . ?
C34 H34A 0.9800 . ?
C34 H34B 0.9800 . ?
C34 H34C 0.9800 . ?
C35 H35A 0.9800 . ?
C35 H35B 0.9800 . ?
C35 H35C 0.9800 . ?
C36 H36A 0.9800 . ?
C36 H36B 0.9800 . ?
C36 H36C 0.9800 . ?
C37 H37A 0.9800 . ?
C37 H37B 0.9800 . ?
C37 H37C 0.9800 . ?
N1' C1' 1.330(2) . ?
N1' C2' 1.347(6) . ?
C1' N2' 1.323(2) . ?
C1' O1' 1.343(2) . ?
N2' C3' 1.349(3) . ?
C3' N3' 1.338(4) . ?
C3' N4' 1.362(3) . ?
N3' C2' 1.346(7) . ?
C2' N7' 1.364(5) . ?
N1" C1" 1.307(8) . ?
N1" C2" 1.39(2) . ?
C1" N2" 1.334(8) . ?
C1" O1" 1.351(7) . ?
N2" C3" 1.348(13) . ?
C3" N3" 1.306(17) . ?
C3" N4' 1.430(11) . ?
N3" C2" 1.38(2) . ?
C2" N7' 1.282(18) . ?
N4' C4' 1.4452(16) . ?
N4' C10' 1.4325(16) . ?
C4' C5' 1.380(2) . ?
C4' C9' 1.382(2) . ?
C5' H5' 0.9500 . ?
C5' C6' 1.400(2) . ?
C6' H6' 0.9500 . ?
C6' C7' 1.377(3) . ?
C7' H7' 0.9500 . ?
C7' C8' 1.376(3) . ?
C8' H8' 0.9500 . ?
C8' C9' 1.387(2) . ?
C9' H9' 0.9500 . ?
C10' C11' 1.395(2) . ?
C10' C15' 1.384(2) . ?
C11' H11' 0.9500 . ?
C11' C12' 1.389(2) . ?
C12' H12' 0.9500 . ?
C12' C13' 1.373(3) . ?
C13' H13' 0.9500 . ?
C13' C14' 1.392(3) . ?
C14' H14' 0.9500 . ?
C14' C15' 1.393(2) . ?
C15' H15' 0.9500 . ?
O1' C16' 1.449(2) . ?
C16' H16C 0.9900 . ?
C16' H16D 0.9900 . ?
C16' C17' 1.511(3) . ?
C17' H17C 0.9900 . ?
C17' H17D 0.9900 . ?
C17' C18' 1.510(3) . ?
C18' C19' 1.388(3) . ?
C18' N5' 1.339(2) . ?
C19' H19' 0.9500 . ?
C19' C20' 1.399(4) . ?
C20' H20' 0.9500 . ?
C20' C21' 1.397(5) . ?
C21' H21' 0.9500 . ?
C21' C22' 1.368(6) . ?
C22' N5' 1.347(4) . ?
C22' C23' 1.483(4) . ?
O1" C16" 1.433(7) . ?
C16" H16E 0.9900 . ?
C16" H16F 0.9900 . ?
C16" C17" 1.509(8) . ?
C17" H17E 0.9900 . ?
C17" H17F 0.9900 . ?
C17" C18" 1.492(9) . ?
C18" C19" 1.380(9) . ?
C18" N5" 1.352(7) . ?
C19" H19" 0.9500 . ?
C19" C20" 1.339(14) . ?
C20" H20" 0.9500 . ?
C20" C21" 1.325(19) . ?
C21" H21" 0.9500 . ?
C21" C22" 1.50(2) . ?
C22" N5" 1.331(15) . ?
C22" C23' 1.506(14) . ?
C23' C24' 1.396(2) . ?
C23' N6' 1.3433(18) . ?
C24' H24' 0.9500 . ?
C24' C25' 1.381(2) . ?
C25' H25' 0.9500 . ?
C25' C26' 1.374(3) . ?
C26' H26' 0.9500 . ?
C26' C27' 1.378(3) . ?
C27' H27' 0.9500 . ?
C27' N6' 1.341(2) . ?
N7' C29' 1.4576(15) . ?
N7' H7'N 0.893(18) . ?
C29' H29' 1.0000 . ?
C29' C30' 1.5211(17) . ?
C29' C33' 1.5185(18) . ?
C30' H30C 0.9900 . ?
C30' H30D 0.9900 . ?
C30' C31' 1.5325(18) . ?
C31' N8' 1.4959(18) . ?
C31' C36' 1.528(2) . ?
C31' C37' 1.537(2) . ?
N8' O2' 1.2867(14) . ?
N8' C32' 1.4908(18) . ?
C32' C33' 1.5268(18) . ?
C32' C34' 1.533(2) . ?
C32' C35' 1.531(2) . ?
C33' H33C 0.9900 . ?
C33' H33D 0.9900 . ?
C34' H34D 0.9800 . ?
C34' H34E 0.9800 . ?
C34' H34F 0.9800 . ?
C35' H35A 0.9800 . ?
C35' H35B 0.9800 . ?
C35' H35C 0.9800 . ?
C36' H36A 0.9800 . ?
C36' H36B 0.9800 . ?
C36' H36C 0.9800 . ?
C37' H37A 0.9800 . ?
C37' H37B 0.9800 . ?
C37' H37C 0.9800 . ?
